data_7153331
loop_
_publ_author_name
'Shibata, Ikuya'
'Kojima, Ryota'
'Tsunoi, Shinji'
'Nozaki, Takashi'
'Watanabe, Tomonari'
'Ninomiya, Atsushi'
'Yasuda, Makoto'
'Baba, Akio'

_publ_section_title
;
 Synthesis of oxazolidinones initiated by regio- and diastereo-controlled
 crotylation of alpha-dicarbonyl compounds.
;
_journal_issue 9
_journal_name_full 'Organic &amp; biomolecular chemistry'
_journal_page_first 2009
_journal_page_last 2011
_journal_paper_doi 10.1039/c000197j
_journal_volume 8
_journal_year 2010
_chemical_formula_moiety 'C20 H19 N O5 S '
_chemical_formula_sum 'C20 H19 N O5 S'
_chemical_formula_weight 385.43
_space_group_IT_number 2
_symmetry_cell_setting triclinic
_symmetry_Int_Tables_number 2
_symmetry_space_group_name_Hall '-P 1'
_symmetry_space_group_name_H-M 'P -1'
_cell_angle_alpha 94.34(1)
_cell_angle_beta 107.74(1)
_cell_angle_gamma 92.45(1)
_cell_formula_units_Z 2
_cell_length_a 7.868(1)
_cell_length_b 16.732(3)
_cell_length_c 7.761(1)
_cell_measurement_reflns_used 25
_cell_measurement_temperature 296.2
_cell_measurement_theta_max 14.1
_cell_measurement_theta_min 11.5
_cell_volume 968.0(3)
_computing_cell_refinement 'MSC/AFC Diffractometer Control'
_computing_data_collection 'MSC/AFC Diffractometer Control'
_computing_data_reduction 'teXsan Ver. 1.11'
_computing_publication_material 'teXsan Ver. 1.11'
_computing_structure_refinement 'teXsan Ver. 1.10'
_computing_structure_solution SIR92
_diffrn_measured_fraction_theta_full 1.0016
_diffrn_measured_fraction_theta_max 1.0016
_diffrn_measurement_device_type 'Rigaku AFC5R'
_diffrn_measurement_method \w-2\q
_diffrn_radiation_type 'Mo K\a'
_diffrn_radiation_wavelength 0.7107
_diffrn_reflns_av_R_equivalents 0.037
_diffrn_reflns_limit_h_max 11
_diffrn_reflns_limit_h_min 0
_diffrn_reflns_limit_k_max 23
_diffrn_reflns_limit_k_min -23
_diffrn_reflns_limit_l_max 10
_diffrn_reflns_limit_l_min -10
_diffrn_reflns_number 6013
_diffrn_reflns_theta_full 30.00
_diffrn_reflns_theta_max 30.00
_diffrn_standards_decay_% 1.46
_diffrn_standards_interval_count 150
_diffrn_standards_number 3
_exptl_absorpt_coefficient_mu 0.197
_exptl_absorpt_correction_type none
_exptl_crystal_colour colorless
_exptl_crystal_density_diffrn 1.322
_exptl_crystal_density_method 'not measured'
_exptl_crystal_description prismatic
_exptl_crystal_size_max 0.200
_exptl_crystal_size_mid 0.200
_exptl_crystal_size_min 0.100
_refine_diff_density_max 0.55
_refine_diff_density_min -0.32
_refine_ls_extinction_method none
_refine_ls_goodness_of_fit_ref 1.288
_refine_ls_number_parameters 308
_refine_ls_number_reflns 5631
_refine_ls_R_factor_gt 0.0564
_refine_ls_shift/su_max 0.0612
_refine_ls_structure_factor_coef Fsqd
_refine_ls_weighting_details 'w = 1/[\s^2^(Fo^2^) + (0.05000(Max(Fo^2^,0) + 2Fc^2^)/3)^2^]'
_refine_ls_weighting_scheme calc
_refine_ls_wR_factor_ref 0.1873
_reflns_number_gt 2089
_reflns_number_total 5631
_reflns_threshold_expression F^2^>2.0\s(F^2^)
_cod_data_source_file c000197j.txt
_cod_data_source_block 20050226ninomiya140
_cod_original_sg_symbol_H-M 'P -1 '
_cod_original_formula_sum 'C20 H19 N O5 S '
_cod_database_code 7153331

loop_
_symmetry_equiv_pos_as_xyz
x,y,z
-x,-y,-z

loop_
_atom_site_label
_atom_site_type_symbol
_atom_site_fract_x
_atom_site_fract_y
_atom_site_fract_z
_atom_site_U_iso_or_equiv
_atom_site_adp_type
_atom_site_occupancy
_atom_site_calc_flag
S(1) S 0.3318(1) 0.31372(6) 0.4103(1) 0.0621(3) Uani 1.00 d
O(1) O 0.7251(3) 0.3825(2) 0.5405(3) 0.0742(9) Uani 1.00 d
O(2) O 0.4246(3) 0.1510(2) 0.2285(3) 0.0717(8) Uani 1.00 d
O(3) O 0.8193(3) 0.2679(1) 0.4504(3) 0.0531(7) Uani 1.00 d
O(4) O 0.2084(3) 0.2461(2) 0.3817(4) 0.093(1) Uani 1.00 d
O(5) O 0.3788(4) 0.3656(2) 0.5731(3) 0.092(1) Uani 1.00 d
N(1) N 0.5249(3) 0.2713(2) 0.4056(3) 0.0500(8) Uani 1.00 d
C(1) C 0.6971(4) 0.3149(2) 0.4750(4) 0.0491(10) Uani 1.00 d
C(2) C 0.5411(4) 0.1972(2) 0.3190(4) 0.052(1) Uani 1.00 d
C(3) C 0.7408(4) 0.1887(2) 0.3625(4) 0.0461(9) Uani 1.00 d
C(4) C 0.7918(5) 0.1746(2) 0.1886(5) 0.055(1) Uani 1.00 d
C(5) C 0.7400(6) 0.2390(2) 0.0652(5) 0.067(1) Uani 1.00 d
C(6) C 0.6136(6) 0.2346(3) -0.0930(5) 0.080(1) Uani 1.00 d
C(7) C 0.4971(6) 0.1641(4) -0.1856(6) 0.109(2) Uani 1.00 d
C(8) C 0.8036(4) 0.1262(2) 0.4972(4) 0.0477(9) Uani 1.00 d
C(9) C 0.9365(5) 0.1466(2) 0.6594(5) 0.066(1) Uani 1.00 d
C(10) C 0.9894(7) 0.0882(3) 0.7801(6) 0.088(2) Uani 1.00 d
C(11) C 0.9146(6) 0.0131(3) 0.7429(6) 0.079(2) Uani 1.00 d
C(12) C 0.7846(7) -0.0070(3) 0.5808(7) 0.084(2) Uani 1.00 d
C(13) C 0.7289(6) 0.0482(2) 0.4580(5) 0.069(1) Uani 1.00 d
C(14) C 0.2809(4) 0.3688(2) 0.2217(4) 0.0492(9) Uani 1.00 d
C(15) C 0.1935(5) 0.3315(2) 0.0512(5) 0.070(1) Uani 1.00 d
C(16) C 0.1554(6) 0.3752(2) -0.0965(5) 0.072(1) Uani 1.00 d
C(17) C 0.1994(5) 0.4563(2) -0.0785(4) 0.058(1) Uani 1.00 d
C(18) C 0.2860(6) 0.4918(2) 0.0935(6) 0.077(1) Uani 1.00 d
C(19) C 0.3270(6) 0.4493(2) 0.2427(5) 0.072(1) Uani 1.00 d
C(20) C 0.1527(8) 0.5030(3) -0.2422(7) 0.090(2) Uani 1.00 d
H(1) H 0.914(5) 0.171(2) 0.226(4) 0.062(9) Uiso 1.00 calc
H(2) H 0.738(4) 0.121(2) 0.132(4) 0.060(9) Uiso 1.00 calc
H(3) H 0.801(5) 0.283(2) 0.107(5) 0.08(1) Uiso 1.00 calc
H(4) H 0.591(6) 0.295(3) -0.151(6) 0.13(1) Uiso 1.00 calc
H(5) H 0.3649 0.1716 -0.1992 0.1287 Uiso 1.00 calc
H(6) H 0.5279 0.1131 -0.1155 0.1287 Uiso 1.00 calc
H(7) H 0.5052 0.1489 -0.3129 0.1287 Uiso 1.00 calc
H(8) H 0.989(5) 0.201(2) 0.696(5) 0.08(1) Uiso 1.00 calc
H(9) H 1.064(6) 0.099(3) 0.878(6) 0.09(1) Uiso 1.00 calc
H(10) H 0.954(5) -0.028(2) 0.823(5) 0.08(1) Uiso 1.00 calc
H(11) H 0.742(5) -0.053(2) 0.553(5) 0.08(1) Uiso 1.00 calc
H(12) H 0.646(6) 0.035(3) 0.351(6) 0.11(1) Uiso 1.00 calc
H(13) H 0.169(5) 0.276(2) 0.040(5) 0.09(1) Uiso 1.00 calc
H(14) H 0.088(5) 0.356(2) -0.208(5) 0.09(1) Uiso 1.00 calc
H(15) H 0.316(5) 0.545(3) 0.113(5) 0.10(1) Uiso 1.00 calc
H(16) H 0.383(5) 0.474(2) 0.348(6) 0.10(1) Uiso 1.00 calc
H(17) H 0.071(8) 0.474(4) -0.344(8) 0.179(9) Uiso 1.00 calc
H(18) H 0.105(7) 0.548(3) -0.222(7) 0.13(1) Uiso 1.00 calc
H(19) H 0.251(8) 0.519(4) -0.256(8) 0.163(8) Uiso 1.00 calc

loop_
_atom_site_aniso_label
_atom_site_aniso_U_11
_atom_site_aniso_U_22
_atom_site_aniso_U_33
_atom_site_aniso_U_12
_atom_site_aniso_U_13
_atom_site_aniso_U_23
S(1) 0.0538(5) 0.0873(7) 0.0540(5) 0.0251(5) 0.0232(4) 0.0227(5)
O(1) 0.087(2) 0.051(2) 0.079(2) 0.008(1) 0.018(1) -0.006(1)
O(2) 0.060(2) 0.073(2) 0.067(2) -0.022(1) 0.004(1) 0.001(1)
O(3) 0.046(1) 0.044(1) 0.062(1) 0.001(1) 0.008(1) 0.003(1)
O(4) 0.055(2) 0.123(2) 0.115(2) 0.012(2) 0.036(1) 0.060(2)
O(5) 0.117(2) 0.121(2) 0.047(1) 0.058(2) 0.031(1) 0.010(1)
N(1) 0.049(2) 0.055(2) 0.048(1) 0.014(1) 0.014(1) 0.012(1)
C(1) 0.057(2) 0.047(2) 0.042(2) 0.009(2) 0.011(1) 0.009(2)
C(2) 0.056(2) 0.054(2) 0.046(2) 0.005(2) 0.014(2) 0.015(2)
C(3) 0.048(2) 0.038(2) 0.050(2) 0.004(1) 0.012(1) 0.002(1)
C(4) 0.049(2) 0.056(2) 0.060(2) 0.004(2) 0.016(2) 0.004(2)
C(5) 0.088(3) 0.057(2) 0.060(2) -0.003(2) 0.028(2) 0.007(2)
C(6) 0.096(3) 0.090(3) 0.057(2) 0.010(3) 0.026(2) 0.019(2)
C(7) 0.097(3) 0.160(5) 0.057(3) -0.018(3) 0.006(2) 0.010(3)
C(8) 0.050(2) 0.043(2) 0.050(2) 0.010(1) 0.015(1) 0.004(1)
C(9) 0.069(2) 0.051(2) 0.066(2) 0.007(2) 0.001(2) 0.009(2)
C(10) 0.097(4) 0.085(3) 0.066(3) 0.022(3) -0.003(2) 0.015(3)
C(11) 0.108(3) 0.065(3) 0.072(3) 0.031(3) 0.029(3) 0.027(2)
C(12) 0.115(4) 0.049(3) 0.094(3) 0.008(3) 0.039(3) 0.017(3)
C(13) 0.087(3) 0.045(2) 0.067(3) 0.003(2) 0.013(2) 0.008(2)
C(14) 0.047(2) 0.056(2) 0.044(2) 0.017(2) 0.011(1) 0.007(1)
C(15) 0.082(3) 0.056(3) 0.061(2) -0.003(2) 0.007(2) 0.007(2)
C(16) 0.086(3) 0.068(3) 0.046(2) 0.000(2) -0.003(2) 0.006(2)
C(17) 0.062(2) 0.059(2) 0.053(2) 0.017(2) 0.016(2) 0.013(2)
C(18) 0.104(3) 0.043(2) 0.071(3) 0.013(2) 0.010(2) 0.005(2)
C(19) 0.089(3) 0.058(3) 0.053(2) 0.015(2) 0.000(2) -0.004(2)
C(20) 0.111(4) 0.092(4) 0.070(3) 0.029(3) 0.023(3) 0.037(3)

loop_
_atom_type_symbol
_atom_type_description
_atom_type_scat_dispersion_real
_atom_type_scat_dispersion_imag
_atom_type_scat_source
C C 0.003 0.002
;International Tables for Crystallography
(1992, Vol. C, Tables 4.2.6.8 and 6.1.1.1)
;
H H 0.000 0.000
;International Tables for Crystallography
(1992, Vol. C, Table 6.1.1.2)
;
O O 0.011 0.006
;International Tables for Crystallography
(1992, Vol. C, Tables 4.2.6.8 and 6.1.1.1)
;
N N 0.006 0.003
;International Tables for Crystallography
(1992, Vol. C, Tables 4.2.6.8 and 6.1.1.1)
;
S S 0.125 0.123
;International Tables for Crystallography
(1992, Vol. C, Tables 4.2.6.8 and 6.1.1.1)
;

loop_
_geom_angle_atom_site_label_1
_geom_angle_atom_site_label_2
_geom_angle_atom_site_label_3
_geom_angle
_geom_angle_publ_flag
O(4) S(1) O(5) 121.4(2) yes
O(4) S(1) N(1) 102.9(2) yes
O(4) S(1) C(14) 110.9(2) yes
O(5) S(1) N(1) 105.7(1) yes
O(5) S(1) C(14) 110.7(2) yes
N(1) S(1) C(14) 103.3(1) yes
C(1) O(3) C(3) 111.8(2) yes
S(1) N(1) C(1) 122.1(2) yes
S(1) N(1) C(2) 127.6(2) yes
C(1) N(1) C(2) 109.8(3) yes
O(1) C(1) O(3) 125.3(3) yes
O(1) C(1) N(1) 126.0(3) yes
O(3) C(1) N(1) 108.6(3) yes
O(2) C(2) N(1) 127.5(3) yes
O(2) C(2) C(3) 126.9(3) yes
N(1) C(2) C(3) 105.5(3) yes
O(3) C(3) C(2) 103.3(2) yes
O(3) C(3) C(4) 107.9(3) yes
O(3) C(3) C(8) 108.7(2) yes
C(2) C(3) C(4) 110.8(3) yes
C(2) C(3) C(8) 111.2(2) yes
C(4) C(3) C(8) 114.2(3) yes
C(3) C(4) C(5) 113.2(3) yes
C(3) C(4) H(1) 105(1) no
C(3) C(4) H(2) 106(1) no
C(5) C(4) H(1) 111(1) no
C(5) C(4) H(2) 113(1) no
H(1) C(4) H(2) 106(2) no
C(4) C(5) C(6) 127.8(4) yes
C(4) C(5) H(3) 112(2) no
C(6) C(5) H(3) 119(2) no
C(5) C(6) C(7) 126.9(4) yes
C(5) C(6) H(4) 112(2) no
C(7) C(6) H(4) 120(2) no
C(6) C(7) H(5) 112.5 no
C(6) C(7) H(6) 112.4 no
C(6) C(7) H(7) 112.9 no
H(5) C(7) H(6) 105.6 no
H(5) C(7) H(7) 107.1 no
H(6) C(7) H(7) 105.8 no
C(3) C(8) C(9) 120.5(3) yes
C(3) C(8) C(13) 120.5(3) yes
C(9) C(8) C(13) 119.0(3) yes
C(8) C(9) C(10) 119.0(4) yes
C(8) C(9) H(8) 122(2) no
C(10) C(9) H(8) 118(2) no
C(9) C(10) C(11) 121.9(4) yes
C(9) C(10) H(9) 120(3) no
C(11) C(10) H(9) 117(3) no
C(10) C(11) C(12) 118.9(4) yes
C(10) C(11) H(10) 122(2) no
C(12) C(11) H(10) 119(2) no
C(11) C(12) C(13) 121.3(4) yes
C(11) C(12) H(11) 120(2) no
C(13) C(12) H(11) 118(2) no
C(8) C(13) C(12) 120.0(4) yes
C(8) C(13) H(12) 118(2) no
C(12) C(13) H(12) 121(2) no
S(1) C(14) C(15) 120.3(3) yes
S(1) C(14) C(19) 119.9(3) yes
C(15) C(14) C(19) 119.8(3) yes
C(14) C(15) C(16) 119.8(4) yes
C(14) C(15) H(13) 117(2) no
C(16) C(15) H(13) 122(2) no
C(15) C(16) C(17) 121.4(4) yes
C(15) C(16) H(14) 123(2) no
C(17) C(16) H(14) 114(2) no
C(16) C(17) C(18) 117.4(3) yes
C(16) C(17) C(20) 120.3(4) yes
C(18) C(17) C(20) 122.3(4) yes
C(17) C(18) C(19) 122.2(4) yes
C(17) C(18) H(15) 121(2) no
C(19) C(18) H(15) 116(2) no
C(14) C(19) C(18) 119.3(4) yes
C(14) C(19) H(16) 121(2) no
C(18) C(19) H(16) 119(2) no
C(17) C(20) H(17) 112(3) no
C(17) C(20) H(18) 112(3) no
C(17) C(20) H(19) 106(4) no
H(17) C(20) H(18) 107(4) no
H(17) C(20) H(19) 115(5) no
H(18) C(20) H(19) 102(5) no

loop_
_geom_bond_atom_site_label_1
_geom_bond_atom_site_label_2
_geom_bond_distance
_geom_bond_publ_flag
S(1) O(4) 1.418(3) yes
S(1) O(5) 1.417(3) yes
S(1) N(1) 1.713(3) yes
S(1) C(14) 1.742(3) yes
O(1) C(1) 1.188(4) yes
O(2) C(2) 1.182(4) yes
O(3) C(1) 1.316(4) yes
O(3) C(3) 1.462(3) yes
N(1) C(1) 1.439(4) yes
N(1) C(2) 1.394(4) yes
C(2) C(3) 1.518(4) yes
C(3) C(4) 1.526(4) yes
C(3) C(8) 1.525(4) yes
C(4) C(5) 1.484(5) yes
C(4) H(1) 0.92(3) no
C(4) H(2) 0.98(3) no
C(5) C(6) 1.319(5) yes
C(5) H(3) 0.84(4) no
C(6) C(7) 1.458(6) yes
C(6) H(4) 1.14(5) no
C(7) H(5) 1.027 no
C(7) H(6) 1.044 no
C(7) H(7) 1.023 no
C(8) C(9) 1.377(4) yes
C(8) C(13) 1.382(5) yes
C(9) C(10) 1.394(5) yes
C(9) H(8) 0.97(3) no
C(10) C(11) 1.337(6) yes
C(10) H(9) 0.81(4) no
C(11) C(12) 1.365(6) yes
C(11) H(10) 0.95(4) no
C(12) C(13) 1.366(6) yes
C(12) H(11) 0.82(4) no
C(13) H(12) 0.89(4) no
C(14) C(15) 1.377(5) yes
C(14) C(19) 1.364(5) yes
C(15) C(16) 1.369(5) yes
C(15) H(13) 0.94(4) no
C(16) C(17) 1.371(5) yes
C(16) H(14) 0.89(4) no
C(17) C(18) 1.375(5) yes
C(17) C(20) 1.500(5) yes
C(18) C(19) 1.367(5) yes
C(18) H(15) 0.90(4) no
C(19) H(16) 0.86(4) no
C(20) H(17) 0.94(6) no
C(20) H(18) 0.89(5) no
C(20) H(19) 0.85(6) no

loop_
_geom_contact_atom_site_label_1
_geom_contact_atom_site_label_2
_geom_contact_distance
_geom_contact_site_symmetry_2
S(1) H(4) 3.44(5) 1_556
O(1) H(16) 2.75(4) 2_666
O(1) H(19) 2.89(6) 2_665
O(1) H(17) 2.92(6) 1_656
O(1) H(15) 2.98(4) 2_666
O(1) H(14) 3.00(4) 1_656
O(1) C(19) 3.274(5) 2_666
O(1) H(4) 3.31(5) 1_556
O(1) H(18) 3.39(5) 2_665
O(1) C(18) 3.429(5) 2_666
O(1) C(20) 3.439(6) 2_665
O(1) H(17) 3.52(6) 2_665
O(2) H(11) 2.98(4) 2_656
O(2) H(9) 3.31(4) 1_454
O(2) H(10) 3.45(3) 2_656
O(2) C(12) 3.520(5) 2_656
O(3) H(14) 3.07(4) 1_656
O(3) O(4) 3.294(3) 1_655
O(4) C(4) 3.289(5) 1_455
O(4) H(11) 3.32(4) 2_656
O(4) H(3) 3.37(4) 1_455
O(4) H(8) 3.49(3) 1_455
O(5) H(4) 2.67(5) 1_556
O(5) H(15) 3.08(4) 2_666
O(5) H(16) 3.12(4) 2_666
O(5) H(19) 3.15(6) 1_556
O(5) H(14) 3.24(4) 1_556
O(5) H(17) 3.27(6) 1_556
O(5) C(20) 3.452(6) 1_556
O(5) C(16) 3.522(5) 1_556
N(1) H(4) 3.31(5) 1_556
C(1) H(4) 3.29(5) 1_556
C(1) H(14) 3.31(4) 1_656
C(1) H(19) 3.43(6) 2_665
C(4) H(10) 3.25(4) 2_756
C(5) H(13) 3.47(4) 1_655
C(7) H(11) 3.28(4) 2_655
C(7) H(12) 3.49(4) 2_655
C(9) H(13) 3.48(4) 1_656
C(10) H(10) 3.22(4) 2_757
C(10) H(13) 3.58(4) 1_656
C(11) H(10) 3.19(4) 2_757
C(11) H(1) 3.41(3) 2_756
C(11) H(2) 3.56(3) 2_756
C(11) H(9) 3.57(4) 2_757
C(14) H(18) 3.39(5) 2_565
C(15) H(8) 3.32(4) 1_454
C(15) H(3) 3.32(4) 1_455
C(16) H(8) 3.24(4) 1_454
C(18) H(19) 3.49(6) 2_665
C(18) H(18) 3.57(5) 2_565
C(19) H(19) 3.31(6) 2_665
C(19) H(18) 3.36(5) 2_565
C(19) H(16) 3.42(4) 2_666
C(20) H(17) 3.22(6) 2_564
H(1) H(10) 2.70(5) 2_756
H(1) H(13) 3.32(5) 1_655
H(1) H(9) 3.42(5) 1_554
H(1) H(11) 3.50(5) 2_756
H(2) H(10) 2.89(5) 2_756
H(3) H(18) 2.89(6) 2_665
H(3) H(13) 3.10(5) 1_655
H(3) H(15) 3.48(6) 2_665
H(3) H(19) 3.51(7) 2_665
H(4) H(15) 2.70(6) 2_665
H(8) H(14) 2.66(5) 1_656
H(8) H(13) 2.78(5) 1_656
H(9) H(10) 2.73(6) 2_757
H(9) H(13) 3.09(6) 1_656
H(10) H(10) 2.69(7) 2_757
H(11) H(12) 3.38(6) 2_656
H(15) H(19) 3.49(7) 2_665
H(16) H(16) 2.58(8) 2_666
H(16) H(19) 3.17(7) 2_665
H(16) H(19) 3.57(8) 1_556
H(17) H(17) 2.6(1) 2_564
H(17) H(18) 3.21(8) 2_564
H(17) H(19) 3.37(9) 2_564

loop_
_geom_torsion_atom_site_label_1
_geom_torsion_atom_site_label_2
_geom_torsion_atom_site_label_3
_geom_torsion_atom_site_label_4
_geom_torsion
_geom_torsion_publ_flag
S(1) N(1) C(1) O(1) -0.2(4) yes
S(1) N(1) C(1) O(3) -178.9(2) yes
S(1) N(1) C(2) O(2) 2.4(5) yes
S(1) N(1) C(2) C(3) -178.6(2) yes
S(1) C(14) C(15) C(16) -179.4(3) yes
S(1) C(14) C(19) C(18) -179.9(3) yes
O(1) C(1) O(3) C(3) -178.6(3) yes
O(1) C(1) N(1) C(2) 172.6(3) yes
O(2) C(2) N(1) C(1) -170.0(3) yes
O(2) C(2) C(3) O(3) 170.5(3) yes
O(2) C(2) C(3) C(4) 55.2(4) yes
O(2) C(2) C(3) C(8) -73.1(4) yes
O(3) C(1) N(1) C(2) -6.0(3) yes
O(3) C(3) C(2) N(1) -8.5(3) yes
O(3) C(3) C(4) C(5) -55.1(4) yes
O(3) C(3) C(8) C(9) -9.8(4) yes
O(3) C(3) C(8) C(13) 170.5(3) yes
O(4) S(1) N(1) C(1) -163.4(2) yes
O(4) S(1) N(1) C(2) 25.1(3) yes
O(4) S(1) C(14) C(15) -27.4(3) yes
O(4) S(1) C(14) C(19) 152.3(3) yes
O(5) S(1) N(1) C(1) -35.2(3) yes
O(5) S(1) N(1) C(2) 153.4(3) yes
O(5) S(1) C(14) C(15) -165.2(3) yes
O(5) S(1) C(14) C(19) 14.5(4) yes
N(1) S(1) C(14) C(15) 82.2(3) yes
N(1) S(1) C(14) C(19) -98.2(3) yes
N(1) C(1) O(3) C(3) 0.0(3) yes
N(1) C(2) C(3) C(4) -123.9(3) yes
N(1) C(2) C(3) C(8) 107.9(3) yes
C(1) O(3) C(3) C(2) 5.3(3) yes
C(1) O(3) C(3) C(4) 122.7(3) yes
C(1) O(3) C(3) C(8) -112.9(3) yes
C(1) N(1) S(1) C(14) 81.1(2) yes
C(1) N(1) C(2) C(3) 9.0(3) yes
C(2) N(1) S(1) C(14) -90.4(3) yes
C(2) C(3) C(4) C(5) 57.3(4) yes
C(2) C(3) C(8) C(9) -122.9(3) yes
C(2) C(3) C(8) C(13) 57.5(4) yes
C(3) C(4) C(5) C(6) -109.7(5) yes
C(3) C(8) C(9) C(10) 179.4(4) yes
C(3) C(8) C(13) C(12) -179.1(4) yes
C(4) C(3) C(8) C(9) 110.7(4) yes
C(4) C(3) C(8) C(13) -68.9(4) yes
C(4) C(5) C(6) C(7) -1.4(7) yes
C(5) C(4) C(3) C(8) -176.1(3) yes
C(8) C(9) C(10) C(11) -0.2(7) yes
C(8) C(13) C(12) C(11) -0.4(7) yes
C(9) C(8) C(13) C(12) 1.3(6) yes
C(9) C(10) C(11) C(12) 1.0(7) yes
C(10) C(9) C(8) C(13) -1.0(6) yes
C(10) C(11) C(12) C(13) -0.8(7) yes
C(14) C(15) C(16) C(17) -1.3(7) yes
C(14) C(19) C(18) C(17) 0.0(7) yes
C(15) C(14) C(19) C(18) -0.2(6) yes
C(15) C(16) C(17) C(18) 1.1(6) yes
C(15) C(16) C(17) C(20) -178.7(4) yes
C(16) C(15) C(14) C(19) 0.9(6) yes
C(16) C(17) C(18) C(19) -0.4(6) yes
C(19) C(18) C(17) C(20) 179.4(4) yes
C(19) C(18) C(17) C(20) 179.4(4) yes
